data_7021206
loop_
_publ_author_name
'C\'esar, Vincent'
'Barthes, C\'ecile'
'Farr\'e, Yoann C'
'Cuisiat, St\'ephane V'
'Vacher, Bernard Y.'
'Brousses, R\'emy'
'Lugan, No\"el'
'Lavigne, Guy'

_publ_section_title
;
 Anionic and zwitterionic copper(i) complexes incorporating an anionic
 N-heterocyclic carbene decorated with a malonate backbone: synthesis,
 structure and catalytic applications.
;
_journal_issue 20
_journal_name_full 'Dalton transactions (Cambridge, England : 2003)'
_journal_page_first 7373
_journal_page_last 7385
_journal_paper_doi 10.1039/c3dt32919d
_journal_volume 42
_journal_year 2013
_chemical_compound_source 'synthesis as described'
_chemical_formula_moiety 'C29 H37 Cl Cu Li N2 O4, C3 H6 O'
_chemical_formula_sum 'C32 H43 Cl Cu Li N2 O5'
_chemical_formula_weight 641.62
_chemical_name_systematic
;
?
;
_space_group_IT_number 14
_symmetry_cell_setting monoclinic
_symmetry_Int_Tables_number 14
_symmetry_space_group_name_Hall '-P 2yn'
_symmetry_space_group_name_H-M 'P 1 21/n 1'
_atom_sites_solution_hydrogens geom
_atom_sites_solution_primary direct
_atom_sites_solution_secondary difmap
_audit_creation_date 2010-12-03T11:24:07-00:00
_audit_creation_method 'WinGX routine CIF_UPDATE'
_cell_angle_alpha 90
_cell_angle_beta 92.964(2)
_cell_angle_gamma 90
_cell_formula_units_Z 4
_cell_length_a 15.6132(6)
_cell_length_b 8.3923(3)
_cell_length_c 25.6743(9)
_cell_measurement_reflns_used 9999
_cell_measurement_temperature 173(2)
_cell_measurement_theta_max 36.29
_cell_measurement_theta_min 2.55
_cell_measurement_wavelength 0.71073
_cell_volume 3359.6(2)
_computing_structure_refinement 'SHELXL-97 (Sheldrick, 2008)'
_diffrn_ambient_temperature 173(2)
_diffrn_measured_fraction_theta_full 0.999
_diffrn_measured_fraction_theta_max 0.999
_diffrn_measurement_device_type 'Bruker APEX II'
_diffrn_measurement_method 'phi and omega scans'
_diffrn_radiation_monochromator graphite
_diffrn_radiation_probe x-ray
_diffrn_radiation_type MoK\a
_diffrn_radiation_wavelength 0.71073
_diffrn_reflns_av_R_equivalents 0.023
_diffrn_reflns_av_unetI/netI 0.0087
_diffrn_reflns_limit_h_max 19
_diffrn_reflns_limit_h_min -19
_diffrn_reflns_limit_k_max 10
_diffrn_reflns_limit_k_min -10
_diffrn_reflns_limit_l_max 32
_diffrn_reflns_limit_l_min -32
_diffrn_reflns_number 138293
_diffrn_reflns_theta_full 26.37
_diffrn_reflns_theta_max 26.37
_diffrn_reflns_theta_min 2.55
_diffrn_standards_decay_% 0
_diffrn_standards_interval_count 0
_diffrn_standards_number 0
_exptl_absorpt_coefficient_mu 0.769
_exptl_absorpt_correction_T_max 1.000
_exptl_absorpt_correction_T_min 0.837
_exptl_absorpt_correction_type multi-scan
_exptl_absorpt_process_details
;
CrysAlis RED, Oxford Diffraction Ltd.,
Version 1.171.32.24 (release 21-04-2008 CrysAlis171 .NET)
(compiled Apr 21 2008,18:23:10)
Empirical absorption correction using spherical harmonics,
implemented in SCALE3 ABSPACK scaling algorithm.
;
_exptl_crystal_colour colourless
_exptl_crystal_density_diffrn 1.269
_exptl_crystal_density_method 'not measured'
_exptl_crystal_description block
_exptl_crystal_F_000 1352
_exptl_crystal_size_max 0.2
_exptl_crystal_size_mid 0.1
_exptl_crystal_size_min 0.1
_refine_diff_density_max 0.289
_refine_diff_density_min -0.266
_refine_diff_density_rms 0.059
_refine_ls_extinction_method none
_refine_ls_goodness_of_fit_ref 1.157
_refine_ls_hydrogen_treatment riding
_refine_ls_matrix_type full
_refine_ls_number_parameters 392
_refine_ls_number_reflns 6872
_refine_ls_number_restraints 0
_refine_ls_restrained_S_all 1.157
_refine_ls_R_factor_all 0.0354
_refine_ls_R_factor_gt 0.0315
_refine_ls_shift/su_max 0.006
_refine_ls_shift/su_mean 0
_refine_ls_structure_factor_coef Fsqd
_refine_ls_weighting_details 'calc w=1/[\s^2^(Fo^2^)+(0.0391P)^2^+2.4882P] where P=(Fo^2^+2Fc^2^)/3'
_refine_ls_weighting_scheme calc
_refine_ls_wR_factor_gt 0.0856
_refine_ls_wR_factor_ref 0.0893
_reflns_number_gt 6388
_reflns_number_total 6872
_reflns_threshold_expression >2\s(I)
_cod_data_source_file c3dt32919d.txt
_cod_data_source_block 2a_Li
_cod_original_sg_symbol_Hall -p_2yn
_cod_original_sg_symbol_H-M 'P 21/n'
_cod_database_code 7021206

loop_
_space_group_symop_operation_xyz
'x, y, z'
'-x+1/2, y+1/2, -z+1/2'
'-x, -y, -z'
'x-1/2, -y-1/2, z-1/2'

loop_
_atom_site_label
_atom_site_type_symbol
_atom_site_fract_x
_atom_site_fract_y
_atom_site_fract_z
_atom_site_U_iso_or_equiv
_atom_site_adp_type
_atom_site_occupancy
_atom_site_symmetry_multiplicity
_atom_site_calc_flag
_atom_site_refinement_flags
C1 C 0.45648(10) 0.86734(18) 0.83667(6) 0.0172(3) Uani 1 1 d .
C2 C 0.29921(10) 0.84479(19) 0.83271(6) 0.0201(3) Uani 1 1 d .
C3 C 0.29568(11) 0.9195(2) 0.78388(6) 0.0230(3) Uani 1 1 d .
C4 C 0.37014(11) 0.9629(2) 0.75978(6) 0.0220(3) Uani 1 1 d .
C5 C 0.20967(12) 0.9484(3) 0.75665(8) 0.0363(5) Uani 1 1 d .
H5A H 0.2104 1.0486 0.7386 0.054 Uiso 1 1 calc R
H5B H 0.1664 0.9509 0.7819 0.054 Uiso 1 1 calc R
H5C H 0.1972 0.8644 0.7321 0.054 Uiso 1 1 calc R
C21 C 0.38715(10) 0.7733(2) 0.91181(6) 0.0183(3) Uani 1 1 d .
C22 C 0.38585(11) 0.6102(2) 0.92140(6) 0.0222(3) Uani 1 1 d .
C23 C 0.39119(11) 0.5604(2) 0.97306(7) 0.0271(4) Uani 1 1 d .
H23 H 0.3911 0.4518 0.9804 0.033 Uiso 1 1 calc R
C24 C 0.39667(12) 0.6685(2) 1.01411(7) 0.0287(4) Uani 1 1 d .
C25 C 0.39653(12) 0.8296(2) 1.00272(7) 0.0279(4) Uani 1 1 d .
H25 H 0.3999 0.9027 1.03 0.034 Uiso 1 1 calc R
C26 C 0.39155(11) 0.8854(2) 0.95169(7) 0.0225(3) Uani 1 1 d .
C27 C 0.37723(13) 0.4924(2) 0.87745(7) 0.0316(4) Uani 1 1 d .
H27A H 0.3218 0.5034 0.8599 0.047 Uiso 1 1 calc R
H27B H 0.3835 0.3863 0.8911 0.047 Uiso 1 1 calc R
H27C H 0.4209 0.5121 0.8533 0.047 Uiso 1 1 calc R
C28 C 0.40228(15) 0.6113(3) 1.06992(7) 0.0444(5) Uani 1 1 d .
H28A H 0.4606 0.584 1.0798 0.067 Uiso 1 1 calc R
H28B H 0.3665 0.5193 1.0732 0.067 Uiso 1 1 calc R
H28C H 0.3833 0.6944 1.0923 0.067 Uiso 1 1 calc R
C29 C 0.38911(13) 1.0616(2) 0.94037(8) 0.0333(4) Uani 1 1 d .
H29A H 0.3851 1.1194 0.9724 0.05 Uiso 1 1 calc R
H29B H 0.3402 1.0853 0.9175 0.05 Uiso 1 1 calc R
H29C H 0.4405 1.0921 0.924 0.05 Uiso 1 1 calc R
C31 C 0.52848(10) 0.9541(2) 0.76208(6) 0.0204(3) Uani 1 1 d .
C32 C 0.56567(11) 0.8250(2) 0.73796(7) 0.0244(4) Uani 1 1 d .
C33 C 0.64311(12) 0.8505(2) 0.71474(7) 0.0292(4) Uani 1 1 d .
H33 H 0.6696 0.7653 0.6988 0.035 Uiso 1 1 calc R
C34 C 0.68202(12) 0.9992(2) 0.71464(7) 0.0298(4) Uani 1 1 d .
C35 C 0.64184(12) 1.1251(2) 0.73863(7) 0.0289(4) Uani 1 1 d .
H35 H 0.6674 1.2252 0.7386 0.035 Uiso 1 1 calc R
C36 C 0.56459(11) 1.1061(2) 0.76265(6) 0.0230(3) Uani 1 1 d .
C37 C 0.52434(14) 0.6632(2) 0.73785(9) 0.0352(4) Uani 1 1 d .
H37A H 0.5567 0.591 0.7175 0.053 Uiso 1 1 calc R
H37B H 0.4668 0.6708 0.723 0.053 Uiso 1 1 calc R
H37C H 0.5231 0.6245 0.773 0.053 Uiso 1 1 calc R
C38 C 0.76505(13) 1.0238(3) 0.68838(9) 0.0442(5) Uani 1 1 d .
H38A H 0.7822 0.9256 0.6728 0.066 Uiso 1 1 calc R
H38B H 0.8086 1.0576 0.7137 0.066 Uiso 1 1 calc R
H38C H 0.7573 1.1039 0.6619 0.066 Uiso 1 1 calc R
C39 C 0.52138(13) 1.2435(2) 0.78786(8) 0.0339(4) Uani 1 1 d .
H39A H 0.4718 1.2749 0.7666 0.051 Uiso 1 1 calc R
H39B H 0.5606 1.3314 0.7914 0.051 Uiso 1 1 calc R
H39C H 0.5041 1.2121 0.8217 0.051 Uiso 1 1 calc R
C100 C 0.34450(13) 0.8794(3) 0.57987(8) 0.0374(5) Uani 1 1 d .
C101 C 0.32935(19) 0.8365(3) 0.52397(9) 0.0529(6) Uani 1 1 d .
H10A H 0.3188 0.9315 0.5038 0.079 Uiso 1 1 calc R
H10B H 0.2805 0.7672 0.5201 0.079 Uiso 1 1 calc R
H10C H 0.379 0.7831 0.5119 0.079 Uiso 1 1 calc R
C102 C 0.3575(3) 0.7461(4) 0.61764(12) 0.0823(11) Uani 1 1 d .
H10D H 0.4138 0.7019 0.6147 0.123 Uiso 1 1 calc R
H10E H 0.3153 0.665 0.6102 0.123 Uiso 1 1 calc R
H10F H 0.3519 0.7852 0.6524 0.123 Uiso 1 1 calc R
C200 C 0.52412(12) 1.2683(3) 0.62263(8) 0.0360(4) Uani 1 1 d .
C201 C 0.57905(18) 1.4039(4) 0.60783(13) 0.0634(8) Uani 1 1 d .
H20A H 0.5546 1.5019 0.6193 0.095 Uiso 1 1 calc R
H20B H 0.5826 1.4062 0.5706 0.095 Uiso 1 1 calc R
H20C H 0.6355 1.3911 0.624 0.095 Uiso 1 1 calc R
C202 C 0.54994(15) 1.1066(3) 0.60563(10) 0.0486(6) Uani 1 1 d .
H20D H 0.5278 1.0282 0.6286 0.073 Uiso 1 1 calc R
H20E H 0.6114 1.0997 0.6066 0.073 Uiso 1 1 calc R
H20F H 0.5273 1.0876 0.5707 0.073 Uiso 1 1 calc R
C300 C 0.11729(15) 0.7924(3) 1.01894(10) 0.0456(5) Uani 1 1 d .
C301 C 0.1572(2) 0.8759(4) 0.97583(11) 0.0639(8) Uani 1 1 d .
H30A H 0.1886 0.8009 0.956 0.096 Uiso 1 1 calc R
H30B H 0.1956 0.9564 0.9898 0.096 Uiso 1 1 calc R
H30C H 0.1134 0.9248 0.9536 0.096 Uiso 1 1 calc R
C302 C 0.17654(18) 0.7443(3) 1.06391(11) 0.0581(7) Uani 1 1 d .
H30D H 0.1436 0.706 1.0919 0.087 Uiso 1 1 calc R
H30E H 0.21 0.8347 1.0757 0.087 Uiso 1 1 calc R
H30F H 0.2141 0.6615 1.053 0.087 Uiso 1 1 calc R
O3 O 0.37462(8) 1.02677(17) 0.71624(5) 0.0304(3) Uani 1 1 d .
O4 O 0.23746(7) 0.79210(16) 0.85608(5) 0.0260(3) Uani 1 1 d .
O100 O 0.34631(10) 1.01673(18) 0.59381(6) 0.0412(3) Uani 1 1 d .
O200 O 0.45999(9) 1.29031(19) 0.64646(6) 0.0377(3) Uani 1 1 d .
O300 O 0.04150(12) 0.7619(3) 1.01819(9) 0.0787(6) Uani 1 1 d .
Cu1 Cu 0.564597(12) 0.84658(2) 0.873025(8) 0.02203(7) Uani 1 1 d .
Cl1 Cl 0.68465(3) 0.83368(7) 0.91406(2) 0.04156(14) Uani 1 1 d .
N1 N 0.38240(9) 0.83040(16) 0.85830(5) 0.0178(3) Uani 1 1 d .
N2 N 0.44924(8) 0.92778(16) 0.78794(5) 0.0190(3) Uani 1 1 d .
Li Li 0.35839(19) 1.1551(4) 0.65627(11) 0.0265(6) Uani 1 1 d .

loop_
_atom_site_aniso_label
_atom_site_aniso_U_11
_atom_site_aniso_U_22
_atom_site_aniso_U_33
_atom_site_aniso_U_23
_atom_site_aniso_U_13
_atom_site_aniso_U_12
C1 0.0181(7) 0.0160(7) 0.0176(7) -0.0001(6) 0.0018(6) 0.0003(6)
C2 0.0188(8) 0.0221(8) 0.0193(7) -0.0016(6) -0.0016(6) -0.0007(6)
C3 0.0203(8) 0.0281(9) 0.0201(8) 0.0039(7) -0.0033(6) -0.0005(7)
C4 0.0229(8) 0.0233(8) 0.0194(8) 0.0022(6) -0.0031(6) 0.0007(6)
C5 0.0233(9) 0.0539(13) 0.0308(10) 0.0151(9) -0.0069(7) -0.0008(9)
C21 0.0168(7) 0.0236(8) 0.0145(7) 0.0023(6) -0.0003(6) -0.0003(6)
C22 0.0221(8) 0.0227(8) 0.0216(8) 0.0009(7) -0.0011(6) -0.0003(6)
C23 0.0286(9) 0.0270(9) 0.0257(9) 0.0081(7) 0.0005(7) 0.0003(7)
C24 0.0247(9) 0.0435(11) 0.0178(8) 0.0062(7) 0.0009(7) 0.0038(8)
C25 0.0282(9) 0.0372(10) 0.0181(8) -0.0059(7) -0.0009(7) 0.0024(7)
C26 0.0205(8) 0.0250(8) 0.0220(8) -0.0014(7) -0.0004(6) 0.0009(6)
C27 0.0434(11) 0.0236(9) 0.0275(9) -0.0025(7) -0.0028(8) 0.0009(8)
C28 0.0456(12) 0.0668(15) 0.0208(9) 0.0132(10) 0.0012(8) 0.0097(11)
C29 0.0417(11) 0.0245(9) 0.0333(10) -0.0046(8) -0.0023(8) 0.0006(8)
C31 0.0187(8) 0.0254(8) 0.0173(7) 0.0040(6) 0.0010(6) -0.0008(6)
C32 0.0264(9) 0.0256(9) 0.0211(8) 0.0033(7) -0.0002(7) 0.0013(7)
C33 0.0283(9) 0.0340(10) 0.0255(9) 0.0016(7) 0.0049(7) 0.0068(7)
C34 0.0226(8) 0.0427(11) 0.0242(8) 0.0072(8) 0.0031(7) 0.0011(8)
C35 0.0274(9) 0.0301(9) 0.0293(9) 0.0074(7) 0.0015(7) -0.0060(7)
C36 0.0230(8) 0.0243(8) 0.0216(8) 0.0026(7) -0.0003(6) -0.0014(7)
C37 0.0379(11) 0.0260(9) 0.0422(11) -0.0031(8) 0.0070(9) -0.0011(8)
C38 0.0300(10) 0.0605(14) 0.0433(12) 0.0084(11) 0.0133(9) -0.0025(10)
C39 0.0330(10) 0.0251(9) 0.0440(11) -0.0054(8) 0.0054(8) -0.0042(8)
C100 0.0319(10) 0.0432(12) 0.0369(11) -0.0059(9) -0.0011(8) 0.0037(9)
C101 0.0636(16) 0.0554(15) 0.0394(12) -0.0127(11) -0.0008(11) 0.0008(12)
C102 0.144(3) 0.0475(16) 0.0525(16) -0.0049(13) -0.0264(18) 0.0150(18)
C200 0.0258(9) 0.0512(12) 0.0310(10) 0.0059(9) 0.0007(8) 0.0017(9)
C201 0.0478(15) 0.0632(17) 0.082(2) 0.0000(15) 0.0297(14) -0.0124(13)
C202 0.0378(12) 0.0579(14) 0.0500(13) -0.0005(11) 0.0013(10) 0.0125(11)
C300 0.0420(12) 0.0416(12) 0.0531(13) -0.0066(10) 0.0011(10) -0.0033(10)
C301 0.076(2) 0.0680(18) 0.0475(14) -0.0001(13) -0.0002(13) -0.0202(15)
C302 0.0554(15) 0.0549(15) 0.0636(16) 0.0068(13) -0.0015(13) 0.0008(12)
O3 0.0302(7) 0.0401(7) 0.0204(6) 0.0121(5) -0.0019(5) -0.0009(6)
O4 0.0185(6) 0.0373(7) 0.0222(6) 0.0033(5) 0.0009(5) -0.0057(5)
O100 0.0476(9) 0.0408(8) 0.0352(8) -0.0077(6) 0.0010(6) 0.0075(7)
O200 0.0266(7) 0.0494(9) 0.0377(7) 0.0046(7) 0.0079(6) -0.0007(6)
O300 0.0425(11) 0.1036(18) 0.0895(16) 0.0028(14) -0.0011(10) -0.0135(11)
Cu1 0.01716(11) 0.02741(12) 0.02117(11) -0.00036(8) -0.00251(8) 0.00164(8)
Cl1 0.0244(2) 0.0572(3) 0.0416(3) -0.0154(2) -0.01215(19) 0.0107(2)
N1 0.0171(6) 0.0213(7) 0.0148(6) 0.0028(5) -0.0006(5) -0.0009(5)
N2 0.0176(6) 0.0212(7) 0.0182(6) 0.0033(5) 0.0007(5) -0.0014(5)
Li 0.0250(15) 0.0324(16) 0.0222(14) 0.0038(12) 0.0020(11) 0.0032(12)

loop_
_atom_type_symbol
_atom_type_description
_atom_type_scat_dispersion_real
_atom_type_scat_dispersion_imag
_atom_type_scat_source
C C 0.0033 0.0016 'International Tables Vol C Tables 4.2.6.8 and 6.1.1.4'
H H 0 0 'International Tables Vol C Tables 4.2.6.8 and 6.1.1.4'
O O 0.0106 0.006 'International Tables Vol C Tables 4.2.6.8 and 6.1.1.4'
Cu Cu 0.3201 1.2651 'International Tables Vol C Tables 4.2.6.8 and 6.1.1.4'
Cl Cl 0.1484 0.1585 'International Tables Vol C Tables 4.2.6.8 and 6.1.1.4'
Li Li -0.0003 0.0001 'International Tables Vol C Tables 4.2.6.8 and 6.1.1.4'
N N 0.0061 0.0033 'International Tables Vol C Tables 4.2.6.8 and 6.1.1.4'
K K 0.2009 0.2494 'International Tables Vol C Tables 4.2.6.8 and 6.1.1.4'

loop_
_geom_angle_atom_site_label_1
_geom_angle_atom_site_label_2
_geom_angle_atom_site_label_3
_geom_angle
_geom_angle_site_symmetry_1
_geom_angle_site_symmetry_3
N1 C1 N2 115.91(14) . .
N1 C1 Cu1 122.61(11) . .
N2 C1 Cu1 121.41(11) . .
O4 C2 C3 126.57(15) . .
O4 C2 N1 117.19(14) . .
C3 C2 N1 116.23(14) . .
C4 C3 C2 121.31(15) . .
C4 C3 C5 119.84(15) . .
C2 C3 C5 118.83(15) . .
O3 C4 C3 126.75(15) . .
O3 C4 N2 117.11(15) . .
C3 C4 N2 116.13(14) . .
C3 C5 H5A 109.5 . .
C3 C5 H5B 109.5 . .
H5A C5 H5B 109.5 . .
C3 C5 H5C 109.5 . .
H5A C5 H5C 109.5 . .
H5B C5 H5C 109.5 . .
C26 C21 C22 122.46(15) . .
C26 C21 N1 118.09(14) . .
C22 C21 N1 119.44(14) . .
C23 C22 C21 117.69(16) . .
C23 C22 C27 121.19(16) . .
C21 C22 C27 121.11(15) . .
C22 C23 C24 121.72(17) . .
C22 C23 H23 119.1 . .
C24 C23 H23 119.1 . .
C25 C24 C23 118.58(16) . .
C25 C24 C28 120.70(18) . .
C23 C24 C28 120.72(19) . .
C24 C25 C26 121.88(16) . .
C24 C25 H25 119.1 . .
C26 C25 H25 119.1 . .
C25 C26 C21 117.66(16) . .
C25 C26 C29 120.82(16) . .
C21 C26 C29 121.51(16) . .
C22 C27 H27A 109.5 . .
C22 C27 H27B 109.5 . .
H27A C27 H27B 109.5 . .
C22 C27 H27C 109.5 . .
H27A C27 H27C 109.5 . .
H27B C27 H27C 109.5 . .
C24 C28 H28A 109.5 . .
C24 C28 H28B 109.5 . .
H28A C28 H28B 109.5 . .
C24 C28 H28C 109.5 . .
H28A C28 H28C 109.5 . .
H28B C28 H28C 109.5 . .
C26 C29 H29A 109.5 . .
C26 C29 H29B 109.5 . .
H29A C29 H29B 109.5 . .
C26 C29 H29C 109.5 . .
H29A C29 H29C 109.5 . .
H29B C29 H29C 109.5 . .
C32 C31 C36 122.65(15) . .
C32 C31 N2 118.12(15) . .
C36 C31 N2 119.23(15) . .
C31 C32 C33 117.62(16) . .
C31 C32 C37 121.03(16) . .
C33 C32 C37 121.34(17) . .
C34 C33 C32 121.91(17) . .
C34 C33 H33 119 . .
C32 C33 H33 119 . .
C33 C34 C35 118.38(16) . .
C33 C34 C38 120.74(19) . .
C35 C34 C38 120.88(19) . .
C34 C35 C36 122.08(17) . .
C34 C35 H35 119 . .
C36 C35 H35 119 . .
C35 C36 C31 117.34(16) . .
C35 C36 C39 121.51(17) . .
C31 C36 C39 121.15(16) . .
C32 C37 H37A 109.5 . .
C32 C37 H37B 109.5 . .
H37A C37 H37B 109.5 . .
C32 C37 H37C 109.5 . .
H37A C37 H37C 109.5 . .
H37B C37 H37C 109.5 . .
C34 C38 H38A 109.5 . .
C34 C38 H38B 109.5 . .
H38A C38 H38B 109.5 . .
C34 C38 H38C 109.5 . .
H38A C38 H38C 109.5 . .
H38B C38 H38C 109.5 . .
C36 C39 H39A 109.5 . .
C36 C39 H39B 109.5 . .
H39A C39 H39B 109.5 . .
C36 C39 H39C 109.5 . .
H39A C39 H39C 109.5 . .
H39B C39 H39C 109.5 . .
O100 C100 C101 121.2(2) . .
O100 C100 C102 121.6(2) . .
C101 C100 C102 117.2(2) . .
C100 C101 H10A 109.5 . .
C100 C101 H10B 109.5 . .
H10A C101 H10B 109.5 . .
C100 C101 H10C 109.5 . .
H10A C101 H10C 109.5 . .
H10B C101 H10C 109.5 . .
C100 C102 H10D 109.5 . .
C100 C102 H10E 109.5 . .
H10D C102 H10E 109.5 . .
C100 C102 H10F 109.5 . .
H10D C102 H10F 109.5 . .
H10E C102 H10F 109.5 . .
O200 C200 C201 120.9(2) . .
O200 C200 C202 122.0(2) . .
C201 C200 C202 117.0(2) . .
C200 C201 H20A 109.5 . .
C200 C201 H20B 109.5 . .
H20A C201 H20B 109.5 . .
C200 C201 H20C 109.5 . .
H20A C201 H20C 109.5 . .
H20B C201 H20C 109.5 . .
C200 C202 H20D 109.5 . .
C200 C202 H20E 109.5 . .
H20D C202 H20E 109.5 . .
C200 C202 H20F 109.5 . .
H20D C202 H20F 109.5 . .
H20E C202 H20F 109.5 . .
O300 C300 C301 122.7(3) . .
O300 C300 C302 121.3(3) . .
C301 C300 C302 116.0(2) . .
C300 C301 H30A 109.5 . .
C300 C301 H30B 109.5 . .
H30A C301 H30B 109.5 . .
C300 C301 H30C 109.5 . .
H30A C301 H30C 109.5 . .
H30B C301 H30C 109.5 . .
C300 C302 H30D 109.5 . .
C300 C302 H30E 109.5 . .
H30D C302 H30E 109.5 . .
C300 C302 H30F 109.5 . .
H30D C302 H30F 109.5 . .
H30E C302 H30F 109.5 . .
C4 O3 Li 165.43(16) . .
C2 O4 Li 139.32(14) . 2_546
C100 O100 Li 143.10(17) . .
C200 O200 Li 131.65(18) . .
C1 Cu1 Cl1 177.63(5) . .
C1 N1 C2 124.81(13) . .
C1 N1 C21 117.61(13) . .
C2 N1 C21 117.57(13) . .
C1 N2 C4 125.12(14) . .
C1 N2 C31 116.67(13) . .
C4 N2 C31 118.18(13) . .
O3 Li O4 123.58(17) . 2_556
O3 Li O200 110.92(16) . .
O4 Li O200 105.15(16) 2_556 .
O3 Li O100 109.25(16) . .
O4 Li O100 100.28(15) 2_556 .
O200 Li O100 106.07(15) . .

loop_
_geom_bond_atom_site_label_1
_geom_bond_atom_site_label_2
_geom_bond_distance
_geom_bond_site_symmetry_2
C1 N1 1.345(2) .
C1 N2 1.350(2) .
C1 Cu1 1.8942(16) .
C2 O4 1.243(2) .
C2 C3 1.400(2) .
C2 N1 1.430(2) .
C3 C4 1.393(2) .
C3 C5 1.501(2) .
C4 O3 1.245(2) .
C4 N2 1.429(2) .
C5 H5A 0.96 .
C5 H5B 0.96 .
C5 H5C 0.96 .
C21 C26 1.390(2) .
C21 C22 1.390(2) .
C21 N1 1.4533(19) .
C22 C23 1.389(2) .
C22 C27 1.501(2) .
C23 C24 1.390(3) .
C23 H23 0.93 .
C24 C25 1.384(3) .
C24 C28 1.509(2) .
C25 C26 1.390(2) .
C25 H25 0.93 .
C26 C29 1.506(3) .
C27 H27A 0.96 .
C27 H27B 0.96 .
C27 H27C 0.96 .
C28 H28A 0.96 .
C28 H28B 0.96 .
C28 H28C 0.96 .
C29 H29A 0.96 .
C29 H29B 0.96 .
C29 H29C 0.96 .
C31 C32 1.390(2) .
C31 C36 1.394(2) .
C31 N2 1.451(2) .
C32 C33 1.392(3) .
C32 C37 1.503(3) .
C33 C34 1.388(3) .
C33 H33 0.93 .
C34 C35 1.389(3) .
C34 C38 1.506(3) .
C35 C36 1.392(3) .
C35 H35 0.93 .
C36 C39 1.500(3) .
C37 H37A 0.96 .
C37 H37B 0.96 .
C37 H37C 0.96 .
C38 H38A 0.96 .
C38 H38B 0.96 .
C38 H38C 0.96 .
C39 H39A 0.96 .
C39 H39B 0.96 .
C39 H39C 0.96 .
C100 O100 1.207(3) .
C100 C101 1.487(3) .
C100 C102 1.488(4) .
C101 H10A 0.96 .
C101 H10B 0.96 .
C101 H10C 0.96 .
C102 H10D 0.96 .
C102 H10E 0.96 .
C102 H10F 0.96 .
C200 O200 1.214(2) .
C200 C201 1.486(3) .
C200 C202 1.487(3) .
C201 H20A 0.96 .
C201 H20B 0.96 .
C201 H20C 0.96 .
C202 H20D 0.96 .
C202 H20E 0.96 .
C202 H20F 0.96 .
C300 O300 1.210(3) .
C300 C301 1.475(4) .
C300 C302 1.497(4) .
C301 H30A 0.96 .
C301 H30B 0.96 .
C301 H30C 0.96 .
C302 H30D 0.96 .
C302 H30E 0.96 .
C302 H30F 0.96 .
O3 Li 1.885(3) .
O4 Li 1.901(3) 2_546
O100 Li 1.981(3) .
O200 Li 1.977(3) .
Cu1 Cl1 2.1049(5) .
Li O4 1.901(3) 2_556
